data_7016563
loop_
_publ_author_name
'Amendola, Valeria'
'Bergamaschi, Greta'
'Boiocchi, Massimo'
'Fabbrizzi, Luigi'
'Fusco, Nadia'

_publ_section_title
;
 The solution stability of copper(i) and silver(i) complexes with
 N-heterocyclic carbenes.
;
_journal_issue 33
_journal_name_full 'Dalton transactions (Cambridge, England : 2003)'
_journal_page_first 8367
_journal_page_last 8376
_journal_paper_doi 10.1039/c1dt10894h
_journal_volume 40
_journal_year 2011
_chemical_formula_moiety 'C45 H45 N6, 7.70 (H2 O), 3 (Br)'
_chemical_formula_sum 'C45 H60.4 Br3 N6 O7.7'
_chemical_formula_weight 1048.38
_chemical_name_common
;
12,14,16,52,54,56-Hexamethyl-1,5(1,3,5)-tribenzena-
3,7,10(1,3)-tri-benzimidazoliabicyclo(3.3.3)undecaphane tribromide
7.7hydrate
;
_chemical_name_systematic
;
?
;
_space_group_IT_number 12
_symmetry_cell_setting monoclinic
_symmetry_Int_Tables_number 12
_symmetry_space_group_name_Hall '-C 2y'
_symmetry_space_group_name_H-M 'C 1 2/m 1'
_atom_sites_solution_hydrogens geom
_atom_sites_solution_primary direct
_atom_sites_solution_secondary difmap
_audit_creation_method SHELXL-97
_cell_angle_alpha 90.00
_cell_angle_beta 120.487(2)
_cell_angle_gamma 90.00
_cell_formula_units_Z 4
_cell_length_a 21.808(2)
_cell_length_b 17.0480(18)
_cell_length_c 15.9333(17)
_cell_measurement_reflns_used 4342
_cell_measurement_temperature 293(2)
_cell_measurement_theta_max 20
_cell_measurement_theta_min 2
_cell_volume 5104.7(9)
_computing_cell_refinement 'SAINT (Bruker-Axs Inc)'
_computing_data_collection 'SMART (Bruker-Axs Inc)'
_computing_data_reduction 'SAINT (Bruker-Axs Inc)'
_computing_molecular_graphics 'Ortep-3 for Windows (Farrugia, 1997)'
_computing_publication_material 'WinGX publication routines (Farrugia, 1999)'
_computing_structure_refinement 'SHELXL-97 (Sheldrick, 1997)'
_computing_structure_solution 'SIR-97 (Altomare et al., 1999)'
_diffrn_ambient_temperature 293(2)
_diffrn_detector_area_resol_mean 8.333
_diffrn_measured_fraction_theta_full 1.000
_diffrn_measured_fraction_theta_max 1.000
_diffrn_measurement_device_type 'Bruker-Axs Smart-Apex CCD'
_diffrn_measurement_method 'omega scan'
_diffrn_radiation_monochromator graphite
_diffrn_radiation_source 'fine-focus sealed tube'
_diffrn_radiation_type MoK\a
_diffrn_radiation_wavelength 0.71073
_diffrn_reflns_av_R_equivalents 0.0409
_diffrn_reflns_av_sigmaI/netI 0.0396
_diffrn_reflns_limit_h_max 25
_diffrn_reflns_limit_h_min -25
_diffrn_reflns_limit_k_max 20
_diffrn_reflns_limit_k_min -20
_diffrn_reflns_limit_l_max 18
_diffrn_reflns_limit_l_min -18
_diffrn_reflns_number 20614
_diffrn_reflns_theta_full 25.00
_diffrn_reflns_theta_max 25.00
_diffrn_reflns_theta_min 1.48
_diffrn_standards_decay_% 0
_exptl_absorpt_coefficient_mu 2.424
_exptl_absorpt_correction_T_max 0.98
_exptl_absorpt_correction_T_min 0.72
_exptl_absorpt_correction_type multi-scan
_exptl_absorpt_process_details 'Sadabs (Sheldrick, 1996)'
_exptl_crystal_colour colourless
_exptl_crystal_density_diffrn 1.364
_exptl_crystal_density_method 'not measured'
_exptl_crystal_description 'platy prism'
_exptl_crystal_F_000 2156
_exptl_crystal_size_max 0.3
_exptl_crystal_size_mid 0.15
_exptl_crystal_size_min 0.05
_refine_diff_density_max 0.995
_refine_diff_density_min -0.310
_refine_diff_density_rms 0.107
_refine_ls_extinction_method none
_refine_ls_goodness_of_fit_ref 1.064
_refine_ls_hydrogen_treatment mixed
_refine_ls_matrix_type full
_refine_ls_number_parameters 327
_refine_ls_number_reflns 4666
_refine_ls_number_restraints 6
_refine_ls_restrained_S_all 1.063
_refine_ls_R_factor_all 0.0909
_refine_ls_R_factor_gt 0.0716
_refine_ls_shift/su_max 0.009
_refine_ls_shift/su_mean 0.001
_refine_ls_structure_factor_coef Fsqd
_refine_ls_weighting_details 'calc w=1/[\s^2^(Fo^2^)+(0.1556P)^2^+3.8700P] where P=(Fo^2^+2Fc^2^)/3'
_refine_ls_weighting_scheme calc
_refine_ls_wR_factor_gt 0.2118
_refine_ls_wR_factor_ref 0.2331
_reflns_number_gt 3442
_reflns_number_total 4666
_reflns_threshold_expression >2\s(I)
_cod_data_source_file c1dt10894h.txt
_cod_data_source_block '[LH3]_Br'
_cod_original_sg_symbol_H-M 'C 2/m'
_cod_original_formula_sum 'C45 H60.40 Br3 N6 O7.70'
_cod_database_code 7016563

loop_
_symmetry_equiv_pos_as_xyz
'x, y, z'
'-x, y, -z'
'x+1/2, y+1/2, z'
'-x+1/2, y+1/2, -z'
'-x, -y, -z'
'x, -y, z'
'-x+1/2, -y+1/2, -z'
'x+1/2, -y+1/2, z'

loop_
_atom_site_label
_atom_site_type_symbol
_atom_site_fract_x
_atom_site_fract_y
_atom_site_fract_z
_atom_site_U_iso_or_equiv
_atom_site_adp_type
_atom_site_occupancy
_atom_site_symmetry_multiplicity
_atom_site_calc_flag
_atom_site_refinement_flags
_atom_site_disorder_assembly
_atom_site_disorder_group
C1 C 0.2632(2) 0.14812(18) 0.1716(3) 0.0418(8) Uani 1 1 d . . .
C2 C 0.2251(2) 0.14655(19) 0.0694(3) 0.0447(9) Uani 1 1 d . . .
C3 C 0.2631(2) 0.14752(19) 0.0196(3) 0.0420(8) Uani 1 1 d . . .
C4 C 0.3374(2) 0.14603(19) 0.0706(3) 0.0446(9) Uani 1 1 d . . .
C5 C 0.3747(2) 0.14802(19) 0.1731(3) 0.0420(8) Uani 1 1 d . . .
C6 C 0.3377(2) 0.14837(19) 0.2243(3) 0.0428(9) Uani 1 1 d . . .
C7 C 0.2233(2) 0.1462(2) 0.2260(3) 0.0484(9) Uani 1 1 d . . .
H7A H 0.2502 0.1743 0.2870 0.058 Uiso 1 1 calc R . .
H7B H 0.1777 0.1721 0.1877 0.058 Uiso 1 1 calc R . .
C8 C 0.1455(2) 0.1389(3) 0.0145(3) 0.0611(11) Uani 1 1 d . . .
H8A H 0.1305 0.1149 0.0556 0.092 Uiso 1 1 calc R . .
H8B H 0.1309 0.1068 -0.0422 0.092 Uiso 1 1 calc R . .
H8C H 0.1244 0.1899 -0.0052 0.092 Uiso 1 1 calc R . .
C9 C 0.2223(2) 0.1453(2) -0.0916(3) 0.0501(10) Uani 1 1 d . . .
H9A H 0.1776 0.1731 -0.1164 0.060 Uiso 1 1 calc R . .
H9B H 0.2498 0.1716 -0.1157 0.060 Uiso 1 1 calc R . .
C10 C 0.3773(3) 0.1371(3) 0.0164(3) 0.0630(12) Uani 1 1 d . . .
H10A H 0.3450 0.1204 -0.0491 0.095 Uiso 1 1 calc R . .
H10B H 0.4143 0.0988 0.0487 0.095 Uiso 1 1 calc R . .
H10C H 0.3980 0.1866 0.0154 0.095 Uiso 1 1 calc R . .
C11 C 0.4547(2) 0.1459(2) 0.2295(3) 0.0496(9) Uani 1 1 d . . .
H11A H 0.4729 0.1682 0.1904 0.060 Uiso 1 1 calc R . .
H11B H 0.4723 0.1773 0.2880 0.060 Uiso 1 1 calc R . .
C12 C 0.3781(2) 0.1439(3) 0.3343(3) 0.0609(11) Uani 1 1 d . . .
H12A H 0.4229 0.1184 0.3565 0.091 Uiso 1 1 calc R . .
H12B H 0.3507 0.1146 0.3555 0.091 Uiso 1 1 calc R . .
H12C H 0.3861 0.1959 0.3609 0.091 Uiso 1 1 calc R . .
C13 C 0.17992(19) 0.0410(2) 0.2983(3) 0.0453(8) Uani 1 1 d . . .
C14 C 0.1521(2) 0.0843(3) 0.3446(3) 0.0590(11) Uani 1 1 d . . .
H14 H 0.1522 0.1389 0.3449 0.071 Uiso 1 1 calc R . .
C15 C 0.1243(3) 0.0408(3) 0.3902(4) 0.0736(13) Uani 1 1 d . . .
H15 H 0.1047 0.0670 0.4223 0.088 Uiso 1 1 calc R . .
C16 C 0.2296(3) 0.0000 0.2163(4) 0.0478(13) Uani 1 2 d S . .
H16 H 0.2517 0.0000 0.1794 0.057 Uiso 1 2 calc SR . .
C17 C 0.1688(2) 0.0406(2) -0.2240(3) 0.0470(9) Uani 1 1 d . . .
C18 C 0.1315(2) 0.0841(3) -0.3097(3) 0.0606(11) Uani 1 1 d . . .
H18 H 0.1312 0.1386 -0.3099 0.073 Uiso 1 1 calc R . .
C19 C 0.0954(3) 0.0411(3) -0.3933(3) 0.0748(14) Uani 1 1 d . . .
H19 H 0.0700 0.0674 -0.4524 0.090 Uiso 1 1 calc R . .
C20 C 0.2297(3) 0.0000 -0.0733(4) 0.0481(13) Uani 1 2 d S . .
H20 H 0.2567 0.0000 -0.0056 0.058 Uiso 1 2 calc SR . .
C21 C 0.5490(2) 0.0410(3) 0.3229(3) 0.0585(10) Uani 1 1 d . . .
C22 C 0.6101(3) 0.0842(4) 0.3814(4) 0.0881(17) Uani 1 1 d . . .
H22 H 0.6106 0.1387 0.3823 0.106 Uiso 1 1 calc R . .
C23 C 0.6702(3) 0.0396(4) 0.4384(6) 0.128(3) Uani 1 1 d . . .
H23 H 0.7128 0.0655 0.4787 0.154 Uiso 1 1 calc R . .
C24 C 0.4420(3) 0.0000 0.2171(4) 0.0481(13) Uani 1 2 d S . .
H24 H 0.3943 0.0000 0.1685 0.058 Uiso 1 2 calc SR . .
N1 N 0.21184(17) 0.06411(18) 0.2458(2) 0.0453(7) Uani 1 1 d . . .
N2 N 0.20828(16) 0.06392(17) -0.1271(2) 0.0427(7) Uani 1 1 d . . .
N3 N 0.48066(17) 0.06398(18) 0.2564(2) 0.0484(8) Uani 1 1 d . . .
Br1 Br 0.54609(5) 0.25675(6) 0.12103(7) 0.0670(3) Uani 0.50 1 d P . .
Br2 Br 0.54491(5) 0.27900(6) 0.44847(7) 0.0670(3) Uani 0.50 1 d P . .
Br3 Br 0.28981(8) 0.26773(8) 0.45057(10) 0.0809(5) Uani 0.4255(18) 1 d P S 1
Br4 Br 0.5764(4) 0.0000 0.1344(4) 0.0596(18) Uani 0.149(4) 2 d SP S 2
O1W O 0.1919(4) 0.3393(3) 0.2372(3) 0.1285(19) Uani 1 1 d D . .
H1WA H 0.1454 0.3284 0.2280 0.154 Uiso 1 1 d RD . .
H1WB H 0.2304 0.3390 0.3037 0.154 Uiso 1 1 d RD . .
O2W O 0.4691(2) 0.3408(2) 0.2284(3) 0.0863(11) Uani 1 1 d D . .
H2WA H 0.498(3) 0.327(4) 0.200(4) 0.104 Uiso 1 1 d D . .
H2WB H 0.491(3) 0.341(4) 0.2983(9) 0.104 Uiso 1 1 d D . .
O3W O 0.4539(3) 0.5000 0.1675(5) 0.0925(16) Uani 1 2 d SD . .
H3W H 0.469(3) 0.457(3) 0.213(4) 0.111 Uiso 1 1 d D . .
O4W O 0.5394(5) 0.5365(6) 0.0911(8) 0.119(3) Uani 0.50 1 d P B -1
O5W O 0.6706(5) 0.0000 0.1840(7) 0.114(2) Uani 0.851(4) 2 d SP S 1
O6W O 0.5371(8) -0.0339(10) 0.1044(10) 0.123(5) Uani 0.4245(18) 1 d P S 1

loop_
_atom_site_aniso_label
_atom_site_aniso_U_11
_atom_site_aniso_U_22
_atom_site_aniso_U_33
_atom_site_aniso_U_23
_atom_site_aniso_U_13
_atom_site_aniso_U_12
C1 0.054(2) 0.0242(16) 0.048(2) -0.0020(14) 0.0264(18) -0.0008(14)
C2 0.054(2) 0.0233(16) 0.048(2) -0.0004(14) 0.0195(18) 0.0024(14)
C3 0.056(2) 0.0242(16) 0.0397(18) -0.0005(13) 0.0203(17) -0.0013(14)
C4 0.061(2) 0.0244(16) 0.051(2) -0.0023(14) 0.0296(19) -0.0063(15)
C5 0.050(2) 0.0276(17) 0.046(2) -0.0018(14) 0.0223(18) -0.0030(14)
C6 0.054(2) 0.0279(17) 0.0422(19) -0.0048(14) 0.0212(18) -0.0042(15)
C7 0.062(2) 0.0321(18) 0.057(2) -0.0039(16) 0.034(2) 0.0033(17)
C8 0.048(2) 0.062(3) 0.059(2) -0.002(2) 0.017(2) 0.0070(19)
C9 0.071(3) 0.0269(18) 0.043(2) 0.0007(15) 0.0226(19) 0.0001(17)
C10 0.077(3) 0.062(3) 0.061(3) -0.005(2) 0.043(2) -0.013(2)
C11 0.058(2) 0.0346(19) 0.056(2) -0.0041(16) 0.028(2) -0.0092(16)
C12 0.064(3) 0.070(3) 0.044(2) -0.0038(19) 0.024(2) -0.002(2)
C13 0.043(2) 0.050(2) 0.0438(19) -0.0004(16) 0.0225(17) -0.0008(16)
C14 0.062(3) 0.063(3) 0.060(2) -0.007(2) 0.036(2) 0.003(2)
C15 0.080(3) 0.086(3) 0.080(3) -0.004(3) 0.058(3) 0.005(3)
C16 0.059(3) 0.040(3) 0.058(3) 0.000 0.039(3) 0.000
C17 0.061(2) 0.0418(19) 0.0369(18) -0.0002(15) 0.0238(18) 0.0010(17)
C18 0.076(3) 0.052(2) 0.046(2) 0.0071(18) 0.026(2) 0.004(2)
C19 0.095(4) 0.070(3) 0.037(2) 0.008(2) 0.017(2) 0.002(3)
C20 0.063(3) 0.032(3) 0.039(3) 0.000 0.018(3) 0.000
C21 0.042(2) 0.060(2) 0.066(2) -0.002(2) 0.021(2) -0.0033(18)
C22 0.052(3) 0.080(4) 0.102(4) -0.011(3) 0.017(3) -0.012(3)
C23 0.052(3) 0.109(5) 0.148(6) -0.014(4) -0.004(4) -0.008(3)
C24 0.043(3) 0.040(3) 0.054(3) 0.000 0.019(3) 0.000
N1 0.0528(18) 0.0378(16) 0.0484(16) -0.0021(13) 0.0281(15) 0.0004(14)
N2 0.0547(18) 0.0325(15) 0.0346(15) 0.0033(12) 0.0181(14) 0.0018(13)
N3 0.0437(18) 0.0413(17) 0.0561(19) 0.0000(14) 0.0223(16) -0.0032(14)
Br1 0.0523(6) 0.0848(7) 0.0733(6) -0.0064(5) 0.0387(5) -0.0164(4)
Br2 0.0766(7) 0.0554(6) 0.0593(6) -0.0042(4) 0.0273(5) -0.0074(4)
Br3 0.0892(10) 0.0756(9) 0.0784(9) -0.0193(6) 0.0427(7) -0.0056(6)
Br4 0.079(4) 0.054(3) 0.052(3) 0.000 0.037(3) 0.000
O1W 0.221(6) 0.077(3) 0.089(3) 0.010(2) 0.080(4) 0.028(3)
O2W 0.087(3) 0.073(2) 0.081(2) 0.005(2) 0.030(2) -0.001(2)
O3W 0.096(4) 0.071(4) 0.096(4) 0.000 0.038(3) 0.000
O4W 0.096(6) 0.133(9) 0.128(7) -0.006(6) 0.056(6) -0.002(5)
O5W 0.112(6) 0.096(5) 0.136(6) 0.000 0.064(5) 0.000
O6W 0.129(10) 0.158(15) 0.119(9) 0.033(9) 0.089(9) 0.048(10)

loop_
_atom_type_symbol
_atom_type_description
_atom_type_scat_dispersion_real
_atom_type_scat_dispersion_imag
_atom_type_scat_source
C C 0.0033 0.0016 'International Tables Vol C Tables 4.2.6.8 and 6.1.1.4'
H H 0.0000 0.0000 'International Tables Vol C Tables 4.2.6.8 and 6.1.1.4'
Br Br -0.2901 2.4595 'International Tables Vol C Tables 4.2.6.8 and 6.1.1.4'
N N 0.0061 0.0033 'International Tables Vol C Tables 4.2.6.8 and 6.1.1.4'
O O 0.0106 0.0060 'International Tables Vol C Tables 4.2.6.8 and 6.1.1.4'

loop_
_geom_angle_atom_site_label_1
_geom_angle_atom_site_label_2
_geom_angle_atom_site_label_3
_geom_angle
_geom_angle_site_symmetry_1
_geom_angle_site_symmetry_3
C6 C1 C2 121.3(3) . .
C6 C1 C7 119.2(3) . .
C2 C1 C7 119.5(3) . .
C1 C2 C3 118.8(3) . .
C1 C2 C8 120.5(4) . .
C3 C2 C8 120.6(3) . .
C4 C3 C2 120.8(3) . .
C4 C3 C9 119.7(3) . .
C2 C3 C9 119.4(3) . .
C3 C4 C5 119.5(3) . .
C3 C4 C10 120.2(3) . .
C5 C4 C10 120.2(4) . .
C4 C5 C6 120.5(3) . .
C4 C5 C11 120.4(3) . .
C6 C5 C11 119.0(3) . .
C1 C6 C5 119.0(3) . .
C1 C6 C12 120.6(3) . .
C5 C6 C12 120.3(3) . .
N1 C7 C1 110.6(3) . .
N1 C7 H7A 109.5 . .
C1 C7 H7A 109.5 . .
N1 C7 H7B 109.5 . .
C1 C7 H7B 109.5 . .
H7A C7 H7B 108.1 . .
C2 C8 H8A 109.5 . .
C2 C8 H8B 109.5 . .
H8A C8 H8B 109.5 . .
C2 C8 H8C 109.5 . .
H8A C8 H8C 109.5 . .
H8B C8 H8C 109.5 . .
N2 C9 C3 110.7(3) . .
N2 C9 H9A 109.5 . .
C3 C9 H9A 109.5 . .
N2 C9 H9B 109.5 . .
C3 C9 H9B 109.5 . .
H9A C9 H9B 108.1 . .
C4 C10 H10A 109.5 . .
C4 C10 H10B 109.5 . .
H10A C10 H10B 109.5 . .
C4 C10 H10C 109.5 . .
H10A C10 H10C 109.5 . .
H10B C10 H10C 109.5 . .
N3 C11 C5 110.6(3) . .
N3 C11 H11A 109.5 . .
C5 C11 H11A 109.5 . .
N3 C11 H11B 109.5 . .
C5 C11 H11B 109.5 . .
H11A C11 H11B 108.1 . .
C6 C12 H12A 109.5 . .
C6 C12 H12B 109.5 . .
H12A C12 H12B 109.5 . .
C6 C12 H12C 109.5 . .
H12A C12 H12C 109.5 . .
H12B C12 H12C 109.5 . .
C14 C13 N1 131.3(4) . .
C14 C13 C13 122.3(3) . 6
N1 C13 C13 106.4(2) . 6
C15 C14 C13 115.1(4) . .
C15 C14 H14 122.4 . .
C13 C14 H14 122.4 . .
C14 C15 C15 122.6(3) . 6
C14 C15 H15 118.7 . .
C15 C15 H15 118.7 6 .
N1 C16 N1 111.4(5) . 6
N1 C16 H16 124.3 . .
N1 C16 H16 124.3 6 .
C17 C17 N2 106.6(2) 6 .
C17 C17 C18 122.1(2) 6 .
N2 C17 C18 131.3(4) . .
C19 C18 C17 115.5(4) . .
C19 C18 H18 122.2 . .
C17 C18 H18 122.2 . .
C18 C19 C19 122.4(3) . 6
C18 C19 H19 118.8 . .
C19 C19 H19 118.8 6 .
N2 C20 N2 111.7(4) 6 .
N2 C20 H20 124.2 6 .
N2 C20 H20 124.2 . .
N3 C21 C22 131.4(5) . .
N3 C21 C21 106.6(2) . 6
C22 C21 C21 122.0(3) . 6
C23 C22 C21 114.6(6) . .
C23 C22 H22 122.7 . .
C21 C22 H22 122.7 . .
C23 C23 C22 123.3(4) 6 .
C23 C23 H23 118.3 6 .
C22 C23 H23 118.3 . .
N3 C24 N3 110.8(5) 6 .
N3 C24 H24 124.6 6 .
N3 C24 H24 124.6 . .
C16 N1 C13 107.9(3) . .
C16 N1 C7 126.3(3) . .
C13 N1 C7 125.8(3) . .
C20 N2 C17 107.6(3) . .
C20 N2 C9 126.5(3) . .
C17 N2 C9 125.9(3) . .
C24 N3 C21 108.0(3) . .
C24 N3 C11 125.4(3) . .
C21 N3 C11 126.5(3) . .
O6W Br4 O6W 75.9(18) . 6
O6W Br4 O5W 140.6(9) . .
O6W Br4 O5W 140.6(9) 6 .
H1WA O1W H1WB 115.4 . .
H2WA O2W H2WB 118(6) . .
Br4 O6W O6W 52.1(9) . 6

loop_
_geom_bond_atom_site_label_1
_geom_bond_atom_site_label_2
_geom_bond_distance
_geom_bond_site_symmetry_2
C1 C6 1.401(5) .
C1 C2 1.404(5) .
C1 C7 1.508(5) .
C2 C3 1.408(5) .
C2 C8 1.500(6) .
C3 C4 1.397(6) .
C3 C9 1.527(5) .
C4 C5 1.407(5) .
C4 C10 1.513(6) .
C5 C6 1.408(5) .
C5 C11 1.504(6) .
C6 C12 1.513(5) .
C7 N1 1.483(5) .
C7 H7A 0.9700 .
C7 H7B 0.9700 .
C8 H8A 0.9600 .
C8 H8B 0.9600 .
C8 H8C 0.9600 .
C9 N2 1.471(5) .
C9 H9A 0.9700 .
C9 H9B 0.9700 .
C10 H10A 0.9600 .
C10 H10B 0.9600 .
C10 H10C 0.9600 .
C11 N3 1.486(5) .
C11 H11A 0.9700 .
C11 H11B 0.9700 .
C12 H12A 0.9600 .
C12 H12B 0.9600 .
C12 H12C 0.9600 .
C13 C14 1.381(6) .
C13 N1 1.389(5) .
C13 C13 1.399(8) 6
C14 C15 1.377(7) .
C14 H14 0.9300 .
C15 C15 1.391(11) 6
C15 H15 0.9300 .
C16 N1 1.323(4) .
C16 N1 1.323(4) 6
C16 H16 0.9300 .
C17 C17 1.385(8) 6
C17 N2 1.391(5) .
C17 C18 1.395(6) .
C18 C19 1.366(6) .
C18 H18 0.9300 .
C19 C19 1.402(10) 6
C19 H19 0.9300 .
C20 N2 1.317(4) 6
C20 N2 1.317(4) .
C20 H20 0.9300 .
C21 N3 1.377(5) .
C21 C22 1.388(7) .
C21 C21 1.396(9) 6
C22 C23 1.383(8) .
C22 H22 0.9300 .
C23 C23 1.351(14) 6
C23 H23 0.9300 .
C24 N3 1.325(4) 6
C24 N3 1.325(4) .
C24 H24 0.9300 .
Br4 O6W 0.939(17) .
Br4 O6W 0.939(17) 6
Br4 O5W 1.787(11) .
O1W H1WA 0.9664 .
O1W H1WB 0.9621 .
O2W H2WA 0.97(7) .
O2W H2WB 0.97(7) .
O3W H3W 0.96(5) .
O4W O4W 1.25(2) 6_565
O6W O6W 1.15(4) 6
